data_1571133
loop_
_publ_author_name
'Patyk-Ka&#x17a;mierczak, Ewa'
'Izquierdo-Ruiz, Fernando'
'Lobato, Alvaro'
'Ka&#x17a;mierczak, Micha&#x142;'
'Moszczy&#x144;ska, Ida'
'Olejniczak, Anna'
'Recio, J. Manuel'

_publ_section_title
;
 The curious case of proton migration under pressure in the malonic acid
 and 4,4'-bipyridine cocrystal.
;
_journal_coeditor_code YC5045
_journal_issue 2
_journal_name_full IUCrJ
_journal_page_first 168
_journal_page_last 181
_journal_paper_doi 10.1107/S2052252524000344
_journal_volume 11
_journal_year 2024
_chemical_formula_moiety 'C3 H4 O4, C10 H8 N2'
_chemical_formula_sum 'C13 H12 N2 O4'
_chemical_formula_weight 260.25
_chemical_name_systematic 'Malonic acid 4,4'-bipyridyl'
_space_group_crystal_system monoclinic
_space_group_IT_number 15
_space_group_name_Hall '-C 2yc'
_space_group_name_H-M_alt 'C 1 2/c 1'
_atom_sites_solution_hydrogens geom
_atom_sites_solution_primary dual
_audit_creation_date 2023-03-29
_audit_creation_method
;
Olex2 1.5
(compiled 2023.03.06 svn.rbb2c1857 for OlexSys, GUI svn.r6748)
;
_cell_angle_alpha 90
_cell_angle_beta 105.61(3)
_cell_angle_gamma 90
_cell_formula_units_Z 4
_cell_length_a 19.612(5)
_cell_length_b 3.8444(3)
_cell_length_c 15.462(4)
_cell_measurement_reflns_used 815
_cell_measurement_temperature 298(2)
_cell_measurement_theta_max 20.9090
_cell_measurement_theta_min 2.9640
_cell_volume 1122.8(4)
_computing_cell_refinement 'CrysAlisPro 1.171.41.93a (Rigaku OD, 2020)'
_computing_data_collection 'CrysAlisPro 1.171.41.93a (Rigaku OD, 2020)'
_computing_data_reduction 'CrysAlisPro 1.171.41.93a (Rigaku OD, 2020)'
_computing_molecular_graphics 'Olex2 1.5 (Dolomanov et al., 2009)'
_computing_publication_material 'Olex2 1.5 (Dolomanov et al., 2009)'
_computing_structure_refinement 'SHELXL 2014/7 (Sheldrick, 2015)'
_computing_structure_solution 'SHELXT 2014/4 (Sheldrick, 2014)'
_diffrn_ambient_pressure 870000(20000)
_diffrn_ambient_temperature 298(2)
_diffrn_detector 'CCD plate'
_diffrn_detector_area_resol_mean 16.0338
_diffrn_detector_type EosS2
_diffrn_measured_fraction_theta_full 0.583
_diffrn_measured_fraction_theta_max 0.506
_diffrn_measurement_details
;
List of Runs (angles in degrees, time in seconds):

  # Type    Start    End  Width  t~exp~   \w     \q     \k     \f   Frames
--------------------------------------------------------------------------
  1  \f    -45.00  24.60   0.80   35.00   0.00 -25.00   0.00    --    87
  2  \f    135.00 204.60   0.80   35.00   0.00 -25.00   0.00    --    87
  3  \f    155.00 221.40   0.80   35.00   0.00  25.00   0.00    --    83
  4  \f    -25.00  39.80   0.80   35.00   0.00  25.00   0.00    --    81
  5  \w    -29.00  28.60   0.80   35.00    --   30.00  39.46 -12.90   72
  6  \w    -29.00  28.60   0.80   35.00    --   30.00  39.46 167.10   72
  7  \w    -60.00  20.00   0.80   35.00    --  -30.00  39.46 167.10  100
  8  \w    -55.00  14.60   0.80   35.00    --  -30.00  39.46 -12.90   87
  9  \w    -69.00  -3.40   0.80   35.00    --  -30.00  81.40 -28.90   82
 10  \w    -69.00  -3.40   0.80   35.00    --  -30.00  81.40 151.10   82
 11  \w    -23.00  14.60   0.80   35.00    --   25.00  81.40 151.10   47
 12  \w    -23.00  14.60   0.80   35.00    --   25.00  81.40 -28.90   47
 13  \w    -48.00 -16.00   0.80   35.00    --   25.00 134.60 -56.90   40
 14  \w    -48.00 -15.20   0.80   35.00    --   25.00 134.60 123.10   41
 15  \w    -96.00 -30.40   0.80   35.00    --  -25.00 134.60 123.10   82
 16  \w    -96.00 -30.40   0.80   35.00    --  -25.00 134.60 -56.90   82
;
_diffrn_measurement_device 'four-circle diffractometer'
_diffrn_measurement_device_type 'New Xcalibur, EosS2'
_diffrn_measurement_method '\w and \f scans'
_diffrn_orient_matrix_type 'CrysAlisPro convention (1999,Acta A55,543-557)'
_diffrn_orient_matrix_UB_11 0.0288720000
_diffrn_orient_matrix_UB_12 -0.0008700000
_diffrn_orient_matrix_UB_13 0.0392379000
_diffrn_orient_matrix_UB_21 0.0203420000
_diffrn_orient_matrix_UB_22 0.0990330000
_diffrn_orient_matrix_UB_23 -0.0227017000
_diffrn_orient_matrix_UB_31 -0.0127662000
_diffrn_orient_matrix_UB_32 0.1556290000
_diffrn_orient_matrix_UB_33 0.0146849000
_diffrn_radiation_monochromator graphite
_diffrn_radiation_probe x-ray
_diffrn_radiation_type 'Mo K\a'
_diffrn_radiation_wavelength 0.71073
_diffrn_reflns_av_R_equivalents 0.1006
_diffrn_reflns_av_unetI/netI 0.1095
_diffrn_reflns_Laue_measured_fraction_full 0.583
_diffrn_reflns_Laue_measured_fraction_max 0.506
_diffrn_reflns_limit_h_max 24
_diffrn_reflns_limit_h_min -23
_diffrn_reflns_limit_k_max 5
_diffrn_reflns_limit_k_min -5
_diffrn_reflns_limit_l_max 19
_diffrn_reflns_limit_l_min -17
_diffrn_reflns_number 5440
_diffrn_reflns_point_group_measured_fraction_full 0.583
_diffrn_reflns_point_group_measured_fraction_max 0.506
_diffrn_reflns_theta_full 25.242
_diffrn_reflns_theta_max 28.604
_diffrn_reflns_theta_min 2.993
_diffrn_source 'fine-focus sealed X-ray tube'
_diffrn_source_type 'Enhance (Mo) X-ray Source'
_exptl_absorpt_coefficient_mu 0.116
_exptl_absorpt_correction_T_max 0.577
_exptl_absorpt_correction_T_min 0.448
_exptl_absorpt_correction_type gaussian
_exptl_absorpt_process_details
;
CrysAlisPro 1.171.41.93a (Rigaku Oxford Diffraction, 2020)
Numerical absorption correction based on gaussian integration over
a multifaceted crystal model (Absorb Angel (2004) J. Appl. Cryst. 37:486-492)
;
_exptl_crystal_colour colourless
_exptl_crystal_colour_primary colourless
_exptl_crystal_density_diffrn 1.540
_exptl_crystal_description plate
_exptl_crystal_F_000 544
_exptl_crystal_preparation 'mounted in a diamond-anvil cell '
_exptl_crystal_recrystallization_method 'Single crystal grown at ambient conditions from EtOH:DMSO (1:1 vol. ratio)'
_exptl_crystal_size_max 0.284
_exptl_crystal_size_mid 0.124
_exptl_crystal_size_min 0.022
_refine_diff_density_max 0.222
_refine_diff_density_min -0.179
_refine_diff_density_rms 0.050
_refine_ls_extinction_method none
_refine_ls_goodness_of_fit_ref 1.078
_refine_ls_hydrogen_treatment constr
_refine_ls_matrix_type full
_refine_ls_number_parameters 88
_refine_ls_number_reflns 730
_refine_ls_number_restraints 36
_refine_ls_restrained_S_all 1.052
_refine_ls_R_factor_all 0.1777
_refine_ls_R_factor_gt 0.0639
_refine_ls_shift/su_max 0.000
_refine_ls_shift/su_mean 0.000
_refine_ls_structure_factor_coef Fsqd
_refine_ls_weighting_details 'w=1/[\s^2^(Fo^2^)+(0.0552P)^2^+1.4274P] where P=(Fo^2^+2Fc^2^)/3'
_refine_ls_weighting_scheme calc
_refine_ls_wR_factor_gt 0.1282
_refine_ls_wR_factor_ref 0.1770
_reflns_Friedel_coverage 0.000
_reflns_number_gt 323
_reflns_number_total 730
_reflns_threshold_expression 'I > 2\s(I)'
_cod_data_source_file yc5045.cif
_cod_data_source_block BIPYMA_087
_cod_database_code 1571133
_shelx_shelxl_version_number 2014/7
_chemical_oxdiff_formula 'C10H8N2, C3H4O4'
_shelx_space_group_comment
;
The symmetry employed for this shelxl refinement is uniquely defined
by the following loop, which should always be used as a source of
symmetry information in preference to the above space-group names.
They are only intended as comments.
;
_shelx_estimated_absorpt_t_max 0.997
_shelx_estimated_absorpt_t_min 0.968
_exptl_oxdiff_absorpt_process_details
;
Gaussian integration over a grid
of 16 x 16 x 16 points =  4096 total grid points
  Based upon method of Burnham (1966)

 Data corrected for diamond-anvil cell absorption
 Note that exptl_absorpt_correction_tmin and _tmax
 the total correction factors applied to the intensities
 The individual factors are: 
         range of dac transmission factors (min-max)      0.450     0.578
         range of gasket transmission (min-max)           1.000     1.000
         range of P media transmission (min-max)          1.000     1.000

 thickness of diamond anvil 1: 13.500 mm, mu =  0.0202 mm-1
       thickness of platten 1:  0.000 mm, mu =  0.0000 mm-1

 thickness of diamond anvil 2: 13.500 mm, mu =  0.0202 mm-1
       thickness of platten 2:  0.000 mm, mu =  0.0000 mm-1

    Gasket shadowing corrections were made based upon
    Gasket thickness = 100.0 microns, radius = 164.0 microns
    Gasket absorption coeff =         0.00 mm-1
    REFLECTION WAS CONSIDERED TOTALLY OBSCURED IF 
 FRACTION CRYSTAL ILLUMINATED WAS LESS THAN 0.00

    Non-absorbing pressure medium
;
_olex2_refinement_description
;
1. Fixed Uiso
 At 1.2 times of:
  All C(H) groups, All C(H,H) groups
 At 1.5 times of:
  All O(H) groups
2. Rigid bond restraints
 N1, C2, C3, C4, C5, C6
 with sigma for 1-2 distances of 0.01 and sigma for 1-3 distances of 0.01
3. Uiso/Uaniso restraints and constraints
C2 \\sim C3 \\sim C4 \\sim C5 \\sim C6: within 2A with sigma of 0.04 and sigma
for terminal atoms of 0.08 within 2A
4. Others
 Fixed Sof: H8A(0.5) H8B(0.5)
5.a Secondary CH2 refined with riding coordinates:
 C8(H8A,H8B)
5.b Aromatic/amide H refined with riding coordinates:
 C2(H2), C3(H3), C5(H5), C6(H6)
5.c Idealised tetrahedral OH refined as rotating group:
 O1(H1)
;
_ins_header
;
TITL BIPYMA_092_FINAL_56 in C2/c 
REM C2/c (#15 in standard setting)
CELL 0.71073  19.611951   3.844443  15.462078  90.0000 105.6118  90.0000
ZERR    3.00   0.004715   0.000297   0.004101   0.0000   0.0310   0.0000
LATT  7
SYMM -x, y,-z+1/2 
SFAC C H N O
UNIT 39.00 36.00 6.00 12.00
SIZE 0.02 0.12 0.28
TREF
HKLF 4
END
;
_olex2_exptl_crystal_mounting_method 'Crystal mounted in diamond anvil cell'
_olex2_submission_special_instructions 'No special instructions were received'
_oxdiff_exptl_absorpt_empirical_details
;
Empirical correction (ABSPACK) includes:
- Absorption correction using spherical harmonics
- Frame scaling
;
_oxdiff_exptl_absorpt_empirical_full_max 2.011
_oxdiff_exptl_absorpt_empirical_full_min 0.693

loop_
_space_group_symop_operation_xyz
'x, y, z'
'-x, y, -z+1/2'
'x+1/2, y+1/2, z'
'-x+1/2, y+1/2, -z+1/2'
'-x, -y, -z'
'x, -y, z-1/2'
'-x+1/2, -y+1/2, -z'
'x+1/2, -y+1/2, z-1/2'

loop_
_atom_site_label
_atom_site_type_symbol
_atom_site_fract_x
_atom_site_fract_y
_atom_site_fract_z
_atom_site_U_iso_or_equiv
_atom_site_adp_type
_atom_site_occupancy
_atom_site_site_symmetry_order
_atom_site_calc_flag
_atom_site_refinement_flags_posn
_atom_site_refinement_flags_adp
_atom_site_refinement_flags_occupancy
_atom_site_disorder_assembly
_atom_site_disorder_group
O1 O 0.4743(3) -0.0011(9) 0.3652(4) 0.043(3) Uani 1 1 d . . . . .
H1 H 0.4448 0.1222 0.3792 0.065 Uiso 1 1 calc R U . . .
O2 O 0.3892(4) -0.0529(12) 0.2363(6) 0.045(3) Uani 1 1 d . . . . .
N1 N 0.3820(4) 0.3527(11) 0.4185(6) 0.032(3) Uani 1 1 d . U . . .
C2 C 0.3181(5) 0.4038(14) 0.3648(7) 0.038(3) Uani 1 1 d . U . . .
H2 H 0.3085 0.3361 0.3050 0.046 Uiso 1 1 calc R U . . .
C3 C 0.2647(5) 0.5566(14) 0.3955(6) 0.040(3) Uani 1 1 d . U . . .
H3 H 0.2196 0.5836 0.3567 0.048 Uiso 1 1 calc R U . . .
C4 C 0.2782(5) 0.6664(12) 0.4819(6) 0.023(2) Uani 1 1 d . U . . .
C5 C 0.3455(5) 0.6192(15) 0.5373(7) 0.044(3) Uani 1 1 d . U . . .
H5 H 0.3569 0.6923 0.5968 0.052 Uiso 1 1 calc R U . . .
C6 C 0.3963(5) 0.4594(14) 0.5023(6) 0.045(3) Uani 1 1 d . U . . .
H6 H 0.4417 0.4273 0.5395 0.054 Uiso 1 1 calc R U . . .
C7 C 0.4489(6) -0.1136(14) 0.2847(9) 0.029(4) Uani 1 1 d . . . . .
C8 C 0.5000 -0.3320(16) 0.2500 0.035(5) Uani 1 2 d S T P . .
H8A H 0.4734 -0.4806 0.2020 0.042 Uiso 0.5 1 calc R U P . .
H8B H 0.5266 -0.4806 0.2980 0.042 Uiso 0.5 1 calc R U P . .

loop_
_atom_site_aniso_label
_atom_site_aniso_U_11
_atom_site_aniso_U_22
_atom_site_aniso_U_33
_atom_site_aniso_U_23
_atom_site_aniso_U_13
_atom_site_aniso_U_12
O1 0.040(6) 0.052(2) 0.044(6) -0.007(3) 0.022(6) 0.008(3)
O2 0.023(7) 0.082(3) 0.021(9) -0.001(3) -0.011(9) 0.007(3)
N1 0.025(5) 0.042(2) 0.028(7) -0.001(3) 0.005(6) 0.001(3)
C2 0.033(6) 0.063(4) 0.015(7) -0.002(4) 0.001(6) 0.009(4)
C3 0.025(6) 0.068(4) 0.023(6) -0.006(3) -0.001(6) 0.006(3)
C4 0.014(5) 0.034(2) 0.017(7) 0.002(3) -0.004(6) 0.000(3)
C5 0.026(6) 0.072(4) 0.028(7) -0.012(4) -0.002(6) 0.015(4)
C6 0.020(6) 0.077(4) 0.030(7) -0.009(4) -0.005(6) 0.018(4)
C7 0.019(9) 0.036(3) 0.027(11) 0.009(4) -0.001(11) -0.002(4)
C8 0.040(10) 0.034(4) 0.036(11) 0.000 0.018(11) 0.000

loop_
_atom_type_symbol
_atom_type_description
_atom_type_scat_dispersion_real
_atom_type_scat_dispersion_imag
_atom_type_scat_source
C C 0.0033 0.0016 'International Tables Vol C Tables 4.2.6.8 and 6.1.1.4'
H H 0.0000 0.0000 'International Tables Vol C Tables 4.2.6.8 and 6.1.1.4'
N N 0.0061 0.0033 'International Tables Vol C Tables 4.2.6.8 and 6.1.1.4'
O O 0.0106 0.0060 'International Tables Vol C Tables 4.2.6.8 and 6.1.1.4'

loop_
_exptl_crystal_face_index_h
_exptl_crystal_face_index_k
_exptl_crystal_face_index_l
_exptl_crystal_face_perp_dist
-25 0 14 0.1204
2 5 2 0.0832
25 1 -13 0.1422
-3 -5 -1 0.0318
-13 0 -14 0.0100
12 0 14 0.0100

loop_
_geom_angle_atom_site_label_1
_geom_angle_atom_site_label_2
_geom_angle_atom_site_label_3
_geom_angle
_geom_angle_site_symmetry_1
_geom_angle_site_symmetry_3
_geom_angle_publ_flag
C7 O1 H1 109.5 . . ?
C6 N1 C2 119.2(7) . . ?
N1 C2 H2 119.2 . . ?
N1 C2 C3 121.6(9) . . ?
C3 C2 H2 119.2 . . ?
C2 C3 H3 120.0 . . ?
C4 C3 C2 120.1(10) . . ?
C4 C3 H3 120.0 . . ?
C3 C4 C4 121.9(12) . 7_566 ?
C3 C4 C5 118.1(6) . . ?
C5 C4 C4 119.9(11) . 7_566 ?
C4 C5 H5 120.7 . . ?
C4 C5 C6 118.7(10) . . ?
C6 C5 H5 120.7 . . ?
N1 C6 C5 122.3(10) . . ?
N1 C6 H6 118.9 . . ?
C5 C6 H6 118.9 . . ?
O1 C7 C8 114.2(10) . . ?
O2 C7 O1 125.7(8) . . ?
O2 C7 C8 120.1(11) . . ?
C7 C8 C7 112.6(5) . 2_655 ?
C7 C8 H8A 109.1 . . ?
C7 C8 H8A 109.1 2_655 . ?
C7 C8 H8B 109.1 . . ?
C7 C8 H8B 109.1 2_655 . ?
H8A C8 H8B 107.8 . . ?

loop_
_geom_bond_atom_site_label_1
_geom_bond_atom_site_label_2
_geom_bond_distance
_geom_bond_site_symmetry_2
_geom_bond_publ_flag
O1 H1 0.8200 . ?
O1 C7 1.285(14) . ?
O2 C7 1.230(15) . ?
N1 C2 1.318(13) . ?
N1 C6 1.315(11) . ?
C2 H2 0.9300 . ?
C2 C3 1.391(8) . ?
C3 H3 0.9300 . ?
C3 C4 1.357(12) . ?
C4 C4 1.511(10) 7_566 ?
C4 C5 1.379(14) . ?
C5 H5 0.9300 . ?
C5 C6 1.397(8) . ?
C6 H6 0.9300 . ?
C7 C8 1.512(8) . ?
C8 C7 1.512(8) 2_655 ?
C8 H8A 0.9700 . ?
C8 H8B 0.9700 . ?

loop_
_geom_torsion_atom_site_label_1
_geom_torsion_atom_site_label_2
_geom_torsion_atom_site_label_3
_geom_torsion_atom_site_label_4
_geom_torsion
_geom_torsion_site_symmetry_1
_geom_torsion_site_symmetry_2
_geom_torsion_site_symmetry_3
_geom_torsion_site_symmetry_4
_geom_torsion_publ_flag
O1 C7 C8 C7 -81.7(5) . . . 2_655 ?
O2 C7 C8 C7 97.1(6) . . . 2_655 ?
N1 C2 C3 C4 1.9(8) . . . . ?
C2 N1 C6 C5 1.4(8) . . . . ?
C2 C3 C4 C4 -180.0(5) . . . 7_566 ?
C2 C3 C4 C5 -0.5(8) . . . . ?
C3 C4 C5 C6 -0.4(8) . . . . ?
C4 C4 C5 C6 179.1(5) 7_566 . . . ?
C4 C5 C6 N1 -0.1(9) . . . . ?
C6 N1 C2 C3 -2.3(9) . . . . ?

loop_
_exptl_oxdiff_crystal_face_indexfrac_h
_exptl_oxdiff_crystal_face_indexfrac_k
_exptl_oxdiff_crystal_face_indexfrac_l
_exptl_oxdiff_crystal_face_x
_exptl_oxdiff_crystal_face_y
_exptl_oxdiff_crystal_face_z
-25.4536 -0.1707 13.6025 -0.2010 -0.8435 0.4981
1.8806 5.3708 2.0558 0.1303 0.5235 0.8420
25.2750 0.9545 -13.0586 0.2165 0.9051 -0.3659
-2.9350 -5.3624 -1.4835 -0.1383 -0.5571 -0.8189
-12.8548 0.0391 -14.0436 -0.9222 0.0612 -0.0360
12.4496 -0.0406 14.0585 0.9111 -0.0699 0.0412
